data_4325397
loop_
_publ_author_name
'Ming-Hua Xie'
'Xiu-Li Yang'
'Chao Zou'
'Chuan-De Wu'

_publ_section_title
;
 A SnIV-Porphyrin-Based Metal-Organic Framework for the Selective
 Photo-Oxygenation of Phenol and Sulfides
;
_journal_name_full 'Inorganic Chemistry'
_journal_page_first 5318
_journal_page_last 5320
_journal_paper_doi 10.1021/ic200295h
_journal_volume 50
_journal_year 2011
_chemical_formula_sum 'C45 H49 N13 O25 Sn Zn2'
_chemical_formula_weight 1421.40
_chemical_name_systematic
; 
 ? 
;
_space_group_IT_number 127
_symmetry_cell_setting tetragonal
_symmetry_space_group_name_Hall '-P 4 2ab'
_symmetry_space_group_name_H-M 'P 4/m b m'
_atom_sites_solution_hydrogens geom
_atom_sites_solution_primary direct
_atom_sites_solution_secondary difmap
_audit_creation_method SHELXL-97
_cell_angle_alpha 90.00
_cell_angle_beta 90.00
_cell_angle_gamma 90.00
_cell_formula_units_Z 2
_cell_length_a 22.8951(3)
_cell_length_b 22.8951(3)
_cell_length_c 9.3454(5)
_cell_measurement_reflns_used 13609
_cell_measurement_temperature 293(2)
_cell_measurement_theta_max 23.26
_cell_measurement_theta_min 3.56
_cell_volume 4898.7(3)
_computing_structure_refinement 'SHELXL-97 (Sheldrick, 1997)'
_computing_structure_solution 'SHELXS-97 (Sheldrick, 1990)'
_diffrn_ambient_temperature 293(2)
_diffrn_measured_fraction_theta_full 0.994
_diffrn_measured_fraction_theta_max 0.994
_diffrn_radiation_monochromator graphite
_diffrn_radiation_source 'fine-focus sealed tube'
_diffrn_radiation_type MoK\a
_diffrn_radiation_wavelength 0.71073
_diffrn_reflns_av_R_equivalents 0.0897
_diffrn_reflns_av_sigmaI/netI 0.0665
_diffrn_reflns_limit_h_max 22
_diffrn_reflns_limit_h_min -25
_diffrn_reflns_limit_k_max 25
_diffrn_reflns_limit_k_min -24
_diffrn_reflns_limit_l_max 9
_diffrn_reflns_limit_l_min -10
_diffrn_reflns_number 13609
_diffrn_reflns_theta_full 23.26
_diffrn_reflns_theta_max 23.26
_diffrn_reflns_theta_min 3.56
_exptl_absorpt_coefficient_mu 0.794
_exptl_absorpt_correction_T_max 0.946
_exptl_absorpt_correction_T_min 0.813
_exptl_absorpt_correction_type empirical
_exptl_crystal_colour 'dark purple'
_exptl_crystal_density_diffrn 0.964
_exptl_crystal_description block
_exptl_crystal_F_000 1440
_exptl_crystal_size_max 0.26
_exptl_crystal_size_mid 0.22
_exptl_crystal_size_min 0.07
_platon_squeeze_details
;
;
_refine_diff_density_max 1.360
_refine_diff_density_min -0.560
_refine_diff_density_rms 0.099
_refine_ls_extinction_method none
_refine_ls_goodness_of_fit_ref 1.018
_refine_ls_hydrogen_treatment constr
_refine_ls_matrix_type full
_refine_ls_number_parameters 128
_refine_ls_number_reflns 1959
_refine_ls_number_restraints 6
_refine_ls_restrained_S_all 1.018
_refine_ls_R_factor_all 0.1173
_refine_ls_R_factor_gt 0.0899
_refine_ls_shift/su_max 0.000
_refine_ls_shift/su_mean 0.000
_refine_ls_structure_factor_coef Fsqd
_refine_ls_weighting_details 'calc w=1/[\s^2^(Fo^2^)+(0.0923P)^2^+23.3510P] where P=(Fo^2^+2Fc^2^)/3'
_refine_ls_weighting_scheme calc
_refine_ls_wR_factor_gt 0.2271
_refine_ls_wR_factor_ref 0.2416
_reflns_number_gt 1346
_reflns_number_total 1959
_reflns_threshold_expression >2sigma(I)
_cod_data_source_file ic200295h_si_002.cif
_cod_data_source_block New
_cod_original_formula_sum 'C45 H49 N13 O25 Sn Zn2'
_cod_database_code 4325397

loop_
_symmetry_equiv_pos_as_xyz
'x, y, z'
'-x, -y, z'
'-y, x, z'
'y, -x, z'
'-x+1/2, y+1/2, -z'
'x+1/2, -y+1/2, -z'
'y+1/2, x+1/2, -z'
'-y+1/2, -x+1/2, -z'
'-x, -y, -z'
'x, y, -z'
'y, -x, -z'
'-y, x, -z'
'x-1/2, -y-1/2, z'
'-x-1/2, y-1/2, z'
'-y-1/2, -x-1/2, z'
'y-1/2, x-1/2, z'

loop_
_atom_site_label
_atom_site_type_symbol
_atom_site_fract_x
_atom_site_fract_y
_atom_site_fract_z
_atom_site_U_iso_or_equiv
_atom_site_adp_type
_atom_site_occupancy
_atom_site_symmetry_multiplicity
_atom_site_calc_flag
_atom_site_refinement_flags
Sn1 Sn 0.0000 0.0000 0.11757(18) 0.0393(5) Uani 0.50 4 d SP
Zn1 Zn -0.41468(5) 0.08532(5) 0.0000 0.0765(8) Uani 1 4 d S
O1 O -0.4491(3) 0.0509(3) -0.1790(14) 0.141(4) Uani 1 2 d S
O2 O 0.0000 0.0000 0.344(2) 0.146(6) Uani 1 4 d S
O3 O -0.0384(12) 0.0448(18) 0.5000 0.143(19) Uani 0.50 2 d SP
N1 N -0.0768(4) -0.0497(5) 0.1163(12) 0.054(3) Uani 0.50 1 d P
C1 C -0.1232(6) 0.1420(6) 0.1060(17) 0.066(4) Uani 0.50 1 d P
H1A H -0.1630 0.1574 0.0999 0.079 Uiso 0.50 1 d P
C2 C -0.1075(6) 0.0816(5) 0.1135(16) 0.056(4) Uani 0.50 1 d P
C3 C -0.1470(6) 0.0341(6) 0.1026(16) 0.057(4) Uani 0.50 1 d P
C4 C -0.1332(5) -0.0251(6) 0.1167(17) 0.059(4) Uani 0.50 1 d P
C5 C -0.1737(6) -0.0724(6) 0.1090(17) 0.065(4) Uani 0.50 1 d P
H5A H -0.2162 -0.0687 0.1079 0.078 Uiso 0.50 1 d P
N2 N -0.3271(3) 0.0734(4) 0.0472(10) 0.051(3) Uani 0.50 1 d PG
C6 C -0.3061(4) 0.0616(8) 0.1837(9) 0.147(11) Uani 0.50 1 d PG
H6A H -0.3284 0.0845 0.2525 0.176 Uiso 0.50 1 d P
C7 C -0.2473(5) 0.0490(8) 0.2038(11) 0.120(8) Uani 0.50 1 d PG
H7A H -0.2384 0.0327 0.2968 0.144 Uiso 0.50 1 d P
C8 C -0.2095(3) 0.0482(5) 0.0875(16) 0.064(5) Uani 0.50 1 d PG
C9 C -0.2305(5) 0.0600(8) -0.0490(13) 0.157(15) Uani 0.50 1 d PG
H9A H -0.2052 0.0545 -0.1287 0.188 Uiso 0.50 1 d P
C10 C -0.2893(5) 0.0726(8) -0.0692(9) 0.162(14) Uani 0.50 1 d PG
H10A H -0.3042 0.0800 -0.1622 0.195 Uiso 0.50 1 d P
C11 C -0.022(2) 0.0487(11) 0.477(4) 0.028(9) Uani 0.25 1 d PU

loop_
_atom_site_aniso_label
_atom_site_aniso_U_11
_atom_site_aniso_U_22
_atom_site_aniso_U_33
_atom_site_aniso_U_23
_atom_site_aniso_U_13
_atom_site_aniso_U_12
Sn1 0.0335(6) 0.0335(6) 0.0509(10) 0.000 0.000 0.000
Zn1 0.0445(7) 0.0445(7) 0.140(2) 0.000 0.000 0.0030(8)
O1 0.118(5) 0.118(5) 0.187(12) -0.044(6) -0.044(6) 0.006(7)
O2 0.112(7) 0.112(7) 0.215(19) 0.000 0.000 0.000
O3 0.069(19) 0.22(4) 0.14(2) 0.000 0.000 0.035(18)
N1 0.041(6) 0.044(6) 0.078(8) -0.003(6) -0.009(6) -0.002(5)
C1 0.050(8) 0.060(9) 0.088(11) -0.005(8) 0.000(8) 0.002(7)
C2 0.039(7) 0.035(7) 0.095(11) 0.006(7) 0.007(7) 0.009(6)
C3 0.048(8) 0.046(8) 0.075(11) 0.000(7) -0.003(7) 0.000(6)
C4 0.032(7) 0.048(8) 0.098(12) -0.004(8) -0.004(7) -0.001(6)
C5 0.046(8) 0.054(9) 0.095(12) 0.003(8) -0.007(8) -0.001(6)
N2 0.052(7) 0.067(7) 0.035(9) 0.002(5) -0.006(5) -0.003(5)
C6 0.086(15) 0.26(3) 0.091(17) -0.07(2) 0.024(14) 0.023(18)
C7 0.051(10) 0.24(3) 0.073(13) 0.003(15) -0.009(10) 0.041(13)
C8 0.044(9) 0.049(8) 0.101(13) -0.004(8) -0.001(10) 0.021(7)
C9 0.060(13) 0.28(3) 0.13(4) 0.05(2) -0.006(13) 0.051(16)
C10 0.048(11) 0.31(4) 0.13(2) 0.08(2) 0.006(13) 0.016(17)
C11 0.037(12) 0.015(9) 0.031(14) 0.007(8) -0.010(8) 0.008(6)

loop_
_atom_type_symbol
_atom_type_description
_atom_type_scat_dispersion_real
_atom_type_scat_dispersion_imag
_atom_type_scat_source
C C 0.0033 0.0016 'International Tables Vol C Tables 4.2.6.8 and 6.1.1.4'
H H 0.0000 0.0000 'International Tables Vol C Tables 4.2.6.8 and 6.1.1.4'
N N 0.0061 0.0033 'International Tables Vol C Tables 4.2.6.8 and 6.1.1.4'
O O 0.0106 0.0060 'International Tables Vol C Tables 4.2.6.8 and 6.1.1.4'
Zn Zn 0.2839 1.4301 'International Tables Vol C Tables 4.2.6.8 and 6.1.1.4'
Sn Sn -0.6537 1.4246 'International Tables Vol C Tables 4.2.6.8 and 6.1.1.4'

loop_
_geom_angle_atom_site_label_1
_geom_angle_atom_site_label_2
_geom_angle_atom_site_label_3
_geom_angle
_geom_angle_site_symmetry_1
_geom_angle_site_symmetry_3
N1 Sn1 N1 179.4(6) 2 .
N1 Sn1 N1 89.998(4) 2 4
N1 Sn1 N1 89.998(4) . 4
N1 Sn1 N1 89.998(4) 2 3
N1 Sn1 N1 89.998(4) . 3
N1 Sn1 N1 179.4(6) 4 3
N1 Sn1 O2 90.3(3) 2 .
N1 Sn1 O2 90.3(3) . .
N1 Sn1 O2 90.3(3) 4 .
N1 Sn1 O2 90.3(3) 3 .
N1 Sn1 Sn1 89.7(3) 2 9
N1 Sn1 Sn1 89.7(3) . 9
N1 Sn1 Sn1 89.7(3) 4 9
N1 Sn1 Sn1 89.7(3) 3 9
O2 Sn1 Sn1 180.0 . 9
O1 Zn1 O1 112.6(8) . 10
O1 Zn1 N2 120.4(3) . 16_565
O1 Zn1 N2 98.7(4) 10 16_565
O1 Zn1 N2 98.7(4) . 7_455
O1 Zn1 N2 120.4(3) 10 7_455
N2 Zn1 N2 24.6(5) 16_565 7_455
O1 Zn1 N2 98.7(4) . 10
O1 Zn1 N2 120.4(3) 10 10
N2 Zn1 N2 107.5(5) 16_565 10
N2 Zn1 N2 102.1(5) 7_455 10
O1 Zn1 N2 120.4(3) . .
O1 Zn1 N2 98.7(4) 10 .
N2 Zn1 N2 102.1(5) 16_565 .
N2 Zn1 N2 107.5(5) 7_455 .
N2 Zn1 N2 24.6(5) 10 .
C11 O2 C11 59.6(13) 4 .
C11 O2 C11 89(2) 4 3
C11 O2 C11 59.6(14) . 3
C11 O2 C11 59.6(14) 4 2
C11 O2 C11 89(2) . 2
C11 O2 C11 59.6(14) 3 2
C11 O2 Sn1 135.4(12) 4 .
C11 O2 Sn1 135.4(12) . .
C11 O2 Sn1 135.4(12) 3 .
C11 O2 Sn1 135.4(12) 2 .
C11 O3 C11 60(10) 10_556 .
C11 O3 C11 113(9) 10_556 3
C11 O3 C11 105(8) . 3
C11 O3 C11 105(8) 10_556 12_556
C11 O3 C11 113(9) . 12_556
C11 O3 C11 16(3) 3 12_556
C2 N1 C4 108.8(10) 3 .
C2 N1 Sn1 127.6(8) 3 .
C4 N1 Sn1 123.6(8) . .
C5 C1 C2 107.3(12) 4 .
C5 C1 C1 91.2(10) 4 10
C2 C1 C1 92.8(9) . 10
N1 C2 C3 125.0(11) 4 .
N1 C2 C1 109.3(11) 4 .
C3 C2 C1 125.3(12) . .
C4 C3 C2 126.3(12) . .
C4 C3 C8 116.2(11) . .
C2 C3 C8 117.3(11) . .
C4 C3 C3 95.4(10) . 10
C2 C3 C3 94.1(9) . 10
C8 C3 C3 84.5(8) . 10
C3 C4 N1 126.5(12) . .
C3 C4 C5 125.7(12) . .
N1 C4 C5 107.0(12) . .
C1 C5 C4 107.5(12) 3 .
C1 C5 C5 88.8(10) 3 10
C4 C5 C5 92.9(10) . 10
N2 N2 C10 103.4(10) 10 10
N2 N2 C6 156.6(4) 10 .
C10 N2 C6 56.4(10) 10 .
N2 N2 C10 38.5(4) 10 .
C10 N2 C10 64.8(11) 10 .
C6 N2 C10 120.0 . .
N2 N2 Zn1 77.7(3) 10 .
C10 N2 Zn1 173.6(6) 10 .
C6 N2 Zn1 123.8(5) . .
C10 N2 Zn1 116.0(5) . .
C10 C6 N2 39.5(3) 10 .
C10 C6 C7 81.4(2) 10 .
N2 C6 C7 120.0 . .
C8 C7 C6 120.0 . .
C8 C7 C9 25.69(17) . 10
C6 C7 C9 94.7(2) . 10
C8 C7 C10 76.9(4) . 10
C6 C7 C10 43.5(3) . 10
C9 C7 C10 51.4(5) 10 10
C9 C8 C9 33.6(18) 10 .
C9 C8 C7 88.1(17) 10 .
C9 C8 C7 120.0 . .
C9 C8 C3 148(2) 10 .
C9 C8 C3 117.8(11) . .
C7 C8 C3 122.1(11) . .
C9 C8 C8 56.9(18) 10 10
C9 C8 C8 23.4 . 10
C7 C8 C8 141.5 . 10
C3 C8 C8 95.5(11) . 10
C9 C8 C10 30.2(14) 10 10
C9 C8 C10 62.1(5) . 10
C7 C8 C10 58.2(5) . 10
C3 C8 C10 175.7(9) . 10
C8 C8 C10 84.9(5) 10 10
C8 C9 C9 123(2) 10 10
C8 C9 C8 100(2) 10 .
C9 C9 C8 23.4 10 .
C8 C9 C10 136(2) 10 .
C9 C9 C10 97.8 10 .
C8 C9 C10 120.0 . .
C8 C9 C7 66(2) 10 10
C9 C9 C7 162.4(2) 10 10
C8 C9 C7 158.49(7) . 10
C10 C9 C7 70.13(16) . 10
C8 C9 C10 165.0(11) 10 10
C9 C9 C10 51.3(4) 10 10
C8 C9 C10 73.8(4) . 10
C10 C9 C10 46.5(4) . 10
C7 C9 C10 115.5(3) 10 10
N2 C10 C6 84.0(9) 10 10
N2 C10 C10 76.6(11) 10 10
C6 C10 C10 156.8(3) 10 10
N2 C10 C9 156.3(10) 10 .
C6 C10 C9 113.5(2) 10 .
C10 C10 C9 82.2 10 .
N2 C10 N2 38.1(11) 10 .
C6 C10 N2 121.1(3) 10 .
C10 C10 N2 38.5 10 .
C9 C10 N2 120.0 . .
N2 C10 C7 137.7(12) 10 10
C6 C10 C7 55.2(6) 10 10
C10 C10 C7 138.8(5) 10 10
C9 C10 C7 58.5(5) . 10
N2 C10 C7 161.92(16) . 10
N2 C10 C9 126.9(14) 10 10
C6 C10 C9 142.3(6) 10 10
C10 C10 C9 51.3(6) 10 10
C9 C10 C9 31.0(6) . 10
N2 C10 C9 89.3(6) . 10
C7 C10 C9 88.8(3) 10 10
N2 C10 C8 162.4(9) 10 10
C6 C10 C8 99.8(9) 10 10
C10 C10 C8 95.1(9) 10 10
C9 C10 C8 13.8(8) . 10
N2 C10 C8 131.8(9) . 10
C7 C10 C8 44.9(5) 10 10
C9 C10 C8 44.1(3) 10 10
C11 C11 O3 60(5) 10_556 .
C11 C11 O3 82.0(14) 10_556 11_556
O3 C11 O3 136(7) . 11_556
C11 C11 C11 90.000(10) 10_556 4
O3 C11 C11 136(7) . 4
O3 C11 C11 14(2) 11_556 4
C11 C11 C11 90.000(6) 10_556 3
O3 C11 C11 61(8) . 3
O3 C11 C11 102(2) 11_556 3
C11 C11 C11 90.000(3) 4 3
C11 C11 O2 135.4(12) 10_556 .
O3 C11 O2 118(7) . .
O3 C11 O2 73.5(18) 11_556 .
C11 C11 O2 60.2(7) 4 .
C11 C11 O2 60.2(7) 3 .
C11 C11 C11 76(2) 10_556 11_556
O3 C11 C11 125(7) . 11_556
O3 C11 C11 13(2) 11_556 11_556
C11 C11 C11 14(2) 4 11_556
C11 C11 C11 90.000(2) 3 11_556
O2 C11 C11 72.1(16) . 11_556
C11 C11 C11 76(2) 10_556 12_556
O3 C11 C11 54(8) . 12_556
O3 C11 C11 99(2) 11_556 12_556
C11 C11 C11 90.000(3) 4 12_556
C11 C11 C11 14(2) 3 12_556
O2 C11 C11 72.1(16) . 12_556
C11 C11 C11 86.6(11) 11_556 12_556

loop_
_geom_bond_atom_site_label_1
_geom_bond_atom_site_label_2
_geom_bond_distance
_geom_bond_site_symmetry_2
Sn1 N1 2.094(10) 2
Sn1 N1 2.094(10) .
Sn1 N1 2.094(10) 4
Sn1 N1 2.094(10) 3
Sn1 O2 2.11(2) .
Sn1 Sn1 2.198(3) 9
Zn1 O1 2.011(11) .
Zn1 O1 2.011(11) 10
Zn1 N2 2.071(8) 16_565
Zn1 N2 2.071(8) 7_455
Zn1 N2 2.071(8) 10
Zn1 N2 2.071(8) .
O2 C11 1.75(4) 4
O2 C11 1.75(4) .
O2 C11 1.75(4) 3
O2 C11 1.75(4) 2
O3 C11 0.44(5) 10_556
O3 C11 0.44(5) .
O3 C11 1.57(5) 3
O3 C11 1.57(5) 12_556
N1 C2 1.329(16) 3
N1 C4 1.409(16) .
C1 C5 1.371(19) 4
C1 C2 1.432(18) .
C1 C1 1.98(3) 10
C2 N1 1.329(16) 4
C2 C3 1.418(18) .
C3 C4 1.398(18) .
C3 C8 1.472(15) .
C3 C3 1.92(3) 10
C4 C5 1.427(18) .
C5 C1 1.371(19) 3
C5 C5 2.04(3) 10
N2 N2 0.882(18) 10
N2 C10 0.890(4) 10
N2 C6 1.3900 .
N2 C10 1.3900 .
C6 C10 1.165(15) 10
C6 C7 1.3900 .
C7 C8 1.3900 .
C7 C9 1.52(2) 10
C7 C10 1.674(13) 10
C8 C9 0.658(14) 10
C8 C9 1.3900 .
C8 C8 1.63(3) 10
C8 C10 1.9189(15) 10
C9 C8 0.658(16) 10
C9 C9 0.92(2) 10
C9 C10 1.3900 .
C9 C7 1.52(2) 10
C9 C10 1.766(10) 10
C10 N2 0.890(9) 10
C10 C6 1.165(15) 10
C10 C10 1.293(17) 10
C10 C7 1.674(16) 10
C10 C9 1.766(16) 10
C10 C8 1.919(3) 10
C11 C11 0.44(8) 10_556
C11 O3 1.57(5) 11_556
C11 C11 1.74(4) 4
C11 C11 1.74(4) 3
C11 C11 1.79(4) 11_556
C11 C11 1.79(4) 12_556

loop_
_platon_squeeze_void_nr
_platon_squeeze_void_average_x
_platon_squeeze_void_average_y
_platon_squeeze_void_average_z
_platon_squeeze_void_volume
_platon_squeeze_void_count_electrons
_platon_squeeze_void_content
1 0.067 0.611 -0.327 2828 435 ' '
